data_4332437
loop_
_publ_author_name
'Lozan, Vasile'
'Kersting, Berthold'

_publ_section_title
;
 Stabilization of a Monomethyl Orthomolybdate in the Binding Pocket of a
 Dinuclear Cobalt Complex
;
_journal_issue 14
_journal_name_full 'Inorganic Chemistry'
_journal_page_first 5630
_journal_page_last 5634
_journal_paper_doi 10.1021/ic0603656
_journal_volume 45
_journal_year 2006
_chemical_formula_sum 'C39 H66 Cl2 Co2 Mo N6 O4 S2'
_chemical_formula_weight 1031.80
_chemical_name_systematic
; 
 ? 
;
_space_group_IT_number 14
_symmetry_cell_setting monoclinic
_symmetry_space_group_name_Hall '-P 2yn'
_symmetry_space_group_name_H-M 'P 1 21/n 1'
_atom_sites_solution_hydrogens geom
_atom_sites_solution_primary direct
_atom_sites_solution_secondary difmap
_audit_creation_method SHELXL-97
_cell_angle_alpha 90.00
_cell_angle_beta 108.32(3)
_cell_angle_gamma 90.00
_cell_formula_units_Z 4
_cell_length_a 14.214(3)
_cell_length_b 18.257(4)
_cell_length_c 18.259(4)
_cell_measurement_temperature 210(2)
_cell_volume 4498.1(19)
_computing_cell_refinement SMART
_computing_data_collection SMART
_computing_data_reduction SAINT
_computing_molecular_graphics 'ORTEP3 (FARRUGIA)'
_computing_structure_refinement 'SHELXL-97 (Sheldrick, 1997)'
_computing_structure_solution 'SHELXS-97 (Sheldrick, 1990)'
_diffrn_ambient_temperature 210(2)
_diffrn_measured_fraction_theta_full 0.899
_diffrn_measured_fraction_theta_max 0.899
_diffrn_radiation_monochromator graphite
_diffrn_radiation_source 'fine-focus sealed tube'
_diffrn_radiation_type MoK\a
_diffrn_radiation_wavelength 0.71073
_diffrn_reflns_av_R_equivalents 0.1563
_diffrn_reflns_av_sigmaI/netI 0.1997
_diffrn_reflns_limit_h_max 19
_diffrn_reflns_limit_h_min -18
_diffrn_reflns_limit_k_max 18
_diffrn_reflns_limit_k_min -24
_diffrn_reflns_limit_l_max 23
_diffrn_reflns_limit_l_min -24
_diffrn_reflns_number 28248
_diffrn_reflns_theta_full 29.12
_diffrn_reflns_theta_max 29.12
_diffrn_reflns_theta_min 1.62
_exptl_absorpt_coefficient_mu 1.261
_exptl_absorpt_correction_T_max 1.0
_exptl_absorpt_correction_T_min 0.89
_exptl_absorpt_correction_type empirical
_exptl_crystal_colour brown-red
_exptl_crystal_density_diffrn 1.524
_exptl_crystal_density_method 'not measured'
_exptl_crystal_description block
_exptl_crystal_F_000 2144
_exptl_crystal_size_max 0.30
_exptl_crystal_size_mid 0.25
_exptl_crystal_size_min 0.25
_refine_diff_density_max 1.609
_refine_diff_density_min -2.193
_refine_diff_density_rms 0.158
_refine_ls_extinction_method none
_refine_ls_goodness_of_fit_ref 0.976
_refine_ls_hydrogen_treatment constr
_refine_ls_matrix_type full
_refine_ls_number_parameters 505
_refine_ls_number_reflns 10864
_refine_ls_number_restraints 1
_refine_ls_restrained_S_all 0.976
_refine_ls_R_factor_all 0.2053
_refine_ls_R_factor_gt 0.0785
_refine_ls_shift/su_max 0.000
_refine_ls_shift/su_mean 0.000
_refine_ls_structure_factor_coef Fsqd
_refine_ls_weighting_details 'calc w=1/[\s^2^(Fo^2^)+(0.0992P)^2^+0.0000P] where P=(Fo^2^+2Fc^2^)/3'
_refine_ls_weighting_scheme calc
_refine_ls_wR_factor_gt 0.1852
_refine_ls_wR_factor_ref 0.2468
_reflns_number_gt 4116
_reflns_number_total 10864
_reflns_threshold_expression >2sigma(I)
_cod_data_source_file ic0603656sup1.cif
_cod_data_source_block 2
_cod_original_cell_volume 4498.1(17)
_cod_original_sg_symbol_H-M P21/n
_cod_database_code 4332437

loop_
_symmetry_equiv_pos_as_xyz
'x, y, z'
'-x+1/2, y+1/2, -z+1/2'
'-x, -y, -z'
'x-1/2, -y-1/2, z-1/2'

loop_
_atom_site_label
_atom_site_type_symbol
_atom_site_fract_x
_atom_site_fract_y
_atom_site_fract_z
_atom_site_U_iso_or_equiv
_atom_site_adp_type
_atom_site_occupancy
_atom_site_symmetry_multiplicity
_atom_site_calc_flag
_atom_site_refinement_flags
Mo Mo 0.33622(6) 0.82276(4) 0.23696(5) 0.0424(2) Uani 1 1 d .
Co1 Co 0.35630(8) 0.99185(6) 0.15533(7) 0.0341(3) Uani 1 1 d .
Co2 Co 0.20389(8) 0.84942(6) 0.04201(7) 0.0337(3) Uani 1 1 d .
S1 S 0.35679(16) 0.91573(11) 0.03994(15) 0.0405(6) Uani 1 1 d .
S2 S 0.17458(16) 0.97965(11) 0.08114(13) 0.0345(5) Uani 1 1 d .
O1 O 0.3657(5) 0.9160(3) 0.2355(4) 0.0472(16) Uani 1 1 d .
O2 O 0.2506(5) 0.8029(3) 0.1457(4) 0.0473(16) Uani 1 1 d .
O3 O 0.4409(5) 0.7705(4) 0.2528(5) 0.071(2) Uani 1 1 d .
O4 O 0.2852(7) 0.8040(4) 0.3082(5) 0.090(3) Uani 1 1 d .
N1 N 0.5276(5) 0.9910(4) 0.1949(5) 0.0444(19) Uani 1 1 d .
N2 N 0.3843(6) 1.1000(4) 0.1098(5) 0.0422(19) Uani 1 1 d .
N3 N 0.3184(5) 1.0715(3) 0.2412(4) 0.0382(18) Uani 1 1 d .
N4 N 0.0464(5) 0.8185(3) 0.0447(4) 0.0340(16) Uani 1 1 d .
N5 N 0.1192(5) 0.8547(4) -0.0827(4) 0.0388(17) Uani 1 1 d .
N6 N 0.2641(5) 0.7459(4) -0.0020(5) 0.0404(18) Uani 1 1 d .
C1 C 0.4575(6) 0.8541(4) 0.0709(5) 0.0335(19) Uani 1 1 d .
C2 C 0.5492(6) 0.8779(4) 0.1208(5) 0.038(2) Uani 1 1 d .
C3 C 0.6262(6) 0.8283(4) 0.1445(5) 0.037(2) Uani 1 1 d .
H3 H 0.6870 0.8447 0.1771 0.044 Uiso 1 1 calc R
C4 C 0.6175(6) 0.7550(4) 0.1223(5) 0.036(2) Uani 1 1 d .
C5 C 0.5273(6) 0.7357(4) 0.0701(5) 0.038(2) Uani 1 1 d .
H5 H 0.5198 0.6878 0.0519 0.046 Uiso 1 1 calc R
C6 C 0.4476(6) 0.7821(4) 0.0432(5) 0.036(2) Uani 1 1 d .
C7 C 0.5686(6) 0.9579(4) 0.1378(6) 0.041(2) Uani 1 1 d .
H7A H 0.6398 0.9652 0.1557 0.049 Uiso 1 1 calc R
H7B H 0.5424 0.9846 0.0898 0.049 Uiso 1 1 calc R
C8 C 0.5735(7) 0.9529(6) 0.2691(6) 0.059(3) Uani 1 1 d .
H8A H 0.5545 0.9022 0.2640 0.088 Uiso 1 1 calc R
H8B H 0.5514 0.9752 0.3085 0.088 Uiso 1 1 calc R
H8C H 0.6443 0.9567 0.2831 0.088 Uiso 1 1 calc R
C9 C 0.5528(7) 1.0686(5) 0.2000(7) 0.061(3) Uani 1 1 d .
H9A H 0.6225 1.0738 0.2052 0.073 Uiso 1 1 calc R
H9B H 0.5425 1.0888 0.2460 0.073 Uiso 1 1 calc R
C10 C 0.4931(7) 1.1112(5) 0.1316(7) 0.058(3) Uani 1 1 d .
H10A H 0.5070 1.1629 0.1420 0.069 Uiso 1 1 calc R
H10B H 0.5146 1.0982 0.0879 0.069 Uiso 1 1 calc R
C11 C 0.3381(9) 1.1042(5) 0.0242(6) 0.070(3) Uani 1 1 d .
H11A H 0.2684 1.0944 0.0110 0.105 Uiso 1 1 calc R
H11B H 0.3683 1.0685 0.0001 0.105 Uiso 1 1 calc R
H11C H 0.3480 1.1523 0.0067 0.105 Uiso 1 1 calc R
C12 C 0.3380(7) 1.1568(4) 0.1442(6) 0.051(3) Uani 1 1 d .
H12A H 0.2672 1.1574 0.1175 0.062 Uiso 1 1 calc R
H12B H 0.3644 1.2043 0.1369 0.062 Uiso 1 1 calc R
C13 C 0.3548(7) 1.1453(4) 0.2273(6) 0.043(2) Uani 1 1 d .
H13A H 0.3203 1.1828 0.2465 0.052 Uiso 1 1 calc R
H13B H 0.4250 1.1493 0.2551 0.052 Uiso 1 1 calc R
C14 C 0.3615(8) 1.0501(5) 0.3216(6) 0.059(3) Uani 1 1 d .
H14A H 0.4325 1.0497 0.3349 0.088 Uiso 1 1 calc R
H14B H 0.3386 1.0021 0.3290 0.088 Uiso 1 1 calc R
H14C H 0.3420 1.0845 0.3539 0.088 Uiso 1 1 calc R
C15 C 0.2083(6) 1.0784(4) 0.2240(5) 0.040(2) Uani 1 1 d .
H15A H 0.1966 1.1100 0.2630 0.048 Uiso 1 1 calc R
H15B H 0.1821 1.1035 0.1749 0.048 Uiso 1 1 calc R
C16 C 0.1493(6) 1.0107(4) 0.2203(5) 0.035(2) Uani 1 1 d .
C17 C 0.1210(6) 0.9671(4) 0.1543(5) 0.0318(19) Uani 1 1 d .
C18 C 0.0441(6) 0.9153(4) 0.1460(5) 0.0329(19) Uani 1 1 d .
C19 C 0.0092(6) 0.9026(5) 0.2068(5) 0.041(2) Uani 1 1 d .
H19 H -0.0388 0.8666 0.2014 0.049 Uiso 1 1 calc R
C20 C 0.0415(6) 0.9404(4) 0.2759(5) 0.037(2) Uani 1 1 d .
C21 C 0.1094(7) 0.9954(4) 0.2802(5) 0.041(2) Uani 1 1 d .
H21 H 0.1299 1.0238 0.3247 0.049 Uiso 1 1 calc R
C22 C -0.0050(6) 0.8812(4) 0.0684(5) 0.040(2) Uani 1 1 d .
H22A H -0.0703 0.8646 0.0673 0.048 Uiso 1 1 calc R
H22B H -0.0145 0.9192 0.0297 0.048 Uiso 1 1 calc R
C23 C 0.0482(7) 0.7562(5) 0.0981(6) 0.049(3) Uani 1 1 d .
H23A H 0.0741 0.7727 0.1505 0.073 Uiso 1 1 calc R
H23B H 0.0895 0.7178 0.0893 0.073 Uiso 1 1 calc R
H23C H -0.0179 0.7380 0.0887 0.073 Uiso 1 1 calc R
C24 C -0.0104(7) 0.7977(5) -0.0359(6) 0.047(2) Uani 1 1 d .
H24A H -0.0808 0.7987 -0.0422 0.056 Uiso 1 1 calc R
H24B H 0.0070 0.7481 -0.0459 0.056 Uiso 1 1 calc R
C25 C 0.0111(7) 0.8490(5) -0.0929(5) 0.046(2) Uani 1 1 d .
H25A H -0.0233 0.8320 -0.1447 0.055 Uiso 1 1 calc R
H25B H -0.0143 0.8972 -0.0870 0.055 Uiso 1 1 calc R
C26 C 0.1351(9) 0.9233(5) -0.1192(6) 0.068(3) Uani 1 1 d .
H26A H 0.2032 0.9265 -0.1175 0.101 Uiso 1 1 calc R
H26B H 0.1194 0.9642 -0.0920 0.101 Uiso 1 1 calc R
H26C H 0.0932 0.9242 -0.1719 0.101 Uiso 1 1 calc R
C27 C 0.1479(7) 0.7930(6) -0.1234(6) 0.056(3) Uani 1 1 d .
H27A H 0.1992 0.8094 -0.1443 0.068 Uiso 1 1 calc R
H27B H 0.0910 0.7785 -0.1664 0.068 Uiso 1 1 calc R
C28 C 0.1856(7) 0.7268(5) -0.0728(7) 0.060(3) Uani 1 1 d .
H28A H 0.1310 0.7045 -0.0597 0.071 Uiso 1 1 calc R
H28B H 0.2106 0.6910 -0.1014 0.071 Uiso 1 1 calc R
C29 C 0.2837(8) 0.6835(5) 0.0520(7) 0.065(3) Uani 1 1 d .
H29A H 0.2273 0.6757 0.0693 0.097 Uiso 1 1 calc R
H29B H 0.3408 0.6938 0.0955 0.097 Uiso 1 1 calc R
H29C H 0.2956 0.6403 0.0262 0.097 Uiso 1 1 calc R
C30 C 0.3571(6) 0.7599(5) -0.0215(5) 0.041(2) Uani 1 1 d .
H30A H 0.3434 0.7980 -0.0605 0.049 Uiso 1 1 calc R
H30B H 0.3730 0.7157 -0.0447 0.049 Uiso 1 1 calc R
C31 C 0.7052(7) 0.7027(5) 0.1472(6) 0.047(2) Uani 1 1 d .
C32 C 0.7901(8) 0.7311(6) 0.2154(7) 0.074(4) Uani 1 1 d .
H32A H 0.7646 0.7465 0.2558 0.111 Uiso 1 1 calc R
H32B H 0.8212 0.7718 0.1991 0.111 Uiso 1 1 calc R
H32C H 0.8379 0.6928 0.2342 0.111 Uiso 1 1 calc R
C33 C 0.6732(8) 0.6312(5) 0.1690(8) 0.091(5) Uani 1 1 d .
H33A H 0.6367 0.6387 0.2046 0.137 Uiso 1 1 calc R
H33B H 0.7304 0.6015 0.1930 0.137 Uiso 1 1 calc R
H33C H 0.6318 0.6069 0.1238 0.137 Uiso 1 1 calc R
C34 C 0.7449(10) 0.6930(7) 0.0784(8) 0.105(5) Uani 1 1 d .
H34A H 0.7936 0.6547 0.0897 0.158 Uiso 1 1 calc R
H34B H 0.7745 0.7379 0.0694 0.158 Uiso 1 1 calc R
H34C H 0.6912 0.6802 0.0332 0.158 Uiso 1 1 calc R
C35 C 0.0027(8) 0.9200(5) 0.3425(6) 0.050(3) Uani 1 1 d .
C36 C 0.0293(8) 0.8398(5) 0.3623(6) 0.060(3) Uani 1 1 d .
H36A H 0.1000 0.8341 0.3780 0.090 Uiso 1 1 calc R
H36B H -0.0006 0.8100 0.3177 0.090 Uiso 1 1 calc R
H36C H 0.0052 0.8250 0.4035 0.090 Uiso 1 1 calc R
C37 C 0.0476(9) 0.9675(6) 0.4133(6) 0.068(3) Uani 1 1 d .
H37A H 0.1185 0.9625 0.4300 0.102 Uiso 1 1 calc R
H37B H 0.0227 0.9522 0.4540 0.102 Uiso 1 1 calc R
H37C H 0.0302 1.0178 0.4007 0.102 Uiso 1 1 calc R
C38 C -0.1111(8) 0.9270(6) 0.3154(7) 0.063(3) Uani 1 1 d .
H38A H -0.1363 0.9100 0.3554 0.094 Uiso 1 1 calc R
H38B H -0.1386 0.8979 0.2698 0.094 Uiso 1 1 calc R
H38C H -0.1293 0.9773 0.3040 0.094 Uiso 1 1 calc R
C39 C 0.3534(13) 0.8937(9) 0.4479(12) 0.151(9) Uani 1 1 d D
H39A H 0.3435 0.8470 0.4697 0.181 Uiso 1 1 calc R
H39B H 0.3112 0.8966 0.3946 0.181 Uiso 1 1 calc R
Cl1 Cl 0.4826(7) 0.9097(3) 0.4575(4) 0.240(4) Uani 1 1 d D
Cl2 Cl 0.3336(6) 0.9729(5) 0.5067(4) 0.231(3) Uani 1 1 d D

loop_
_atom_site_aniso_label
_atom_site_aniso_U_11
_atom_site_aniso_U_22
_atom_site_aniso_U_33
_atom_site_aniso_U_23
_atom_site_aniso_U_13
_atom_site_aniso_U_12
Mo 0.0467(5) 0.0312(4) 0.0425(5) 0.0056(4) 0.0045(4) -0.0056(4)
Co1 0.0307(6) 0.0267(6) 0.0455(8) -0.0003(5) 0.0131(6) -0.0020(5)
Co2 0.0299(6) 0.0298(6) 0.0410(7) -0.0016(5) 0.0103(6) -0.0005(5)
S1 0.0313(12) 0.0342(11) 0.0578(16) -0.0043(10) 0.0166(12) 0.0012(9)
S2 0.0331(12) 0.0330(11) 0.0396(13) 0.0006(9) 0.0145(10) 0.0000(9)
O1 0.048(4) 0.043(4) 0.042(4) -0.004(3) 0.002(3) -0.005(3)
O2 0.050(4) 0.035(3) 0.048(4) 0.011(3) 0.002(3) 0.000(3)
O3 0.053(5) 0.056(4) 0.080(6) 0.007(4) -0.015(4) 0.012(4)
O4 0.135(8) 0.089(6) 0.058(5) -0.006(4) 0.047(6) -0.055(5)
N1 0.038(4) 0.033(4) 0.062(6) -0.009(4) 0.015(4) -0.004(3)
N2 0.046(5) 0.032(4) 0.052(5) 0.002(3) 0.021(4) -0.003(3)
N3 0.039(4) 0.030(4) 0.049(5) -0.006(3) 0.019(4) 0.000(3)
N4 0.031(4) 0.034(4) 0.036(4) -0.002(3) 0.009(3) -0.002(3)
N5 0.033(4) 0.042(4) 0.040(5) -0.003(3) 0.011(4) -0.001(3)
N6 0.031(4) 0.031(4) 0.060(5) -0.009(4) 0.016(4) -0.005(3)
C1 0.032(5) 0.030(4) 0.041(5) -0.002(4) 0.014(4) 0.003(4)
C2 0.036(5) 0.026(4) 0.056(6) -0.004(4) 0.019(5) -0.002(4)
C3 0.029(5) 0.041(5) 0.042(5) 0.000(4) 0.012(4) -0.001(4)
C4 0.037(5) 0.036(5) 0.040(6) -0.002(4) 0.018(5) 0.000(4)
C5 0.039(5) 0.035(5) 0.047(6) -0.004(4) 0.021(5) -0.002(4)
C6 0.026(5) 0.039(5) 0.044(6) -0.001(4) 0.010(4) 0.005(4)
C7 0.019(4) 0.032(5) 0.068(7) -0.007(4) 0.007(4) -0.004(3)
C8 0.037(6) 0.076(7) 0.061(8) -0.010(6) 0.010(5) 0.002(5)
C9 0.040(6) 0.034(5) 0.109(10) -0.022(6) 0.026(7) -0.008(4)
C10 0.060(7) 0.027(5) 0.103(10) -0.010(5) 0.049(7) -0.018(5)
C11 0.106(10) 0.049(6) 0.061(8) 0.009(5) 0.035(8) -0.010(6)
C12 0.054(6) 0.025(4) 0.083(8) 0.004(5) 0.034(6) 0.005(4)
C13 0.041(5) 0.029(4) 0.060(7) -0.014(4) 0.016(5) -0.011(4)
C14 0.058(7) 0.061(7) 0.056(7) -0.002(5) 0.016(6) 0.012(5)
C15 0.039(5) 0.034(5) 0.052(6) -0.007(4) 0.023(5) 0.005(4)
C16 0.031(5) 0.032(4) 0.044(6) 0.003(4) 0.016(4) 0.006(4)
C17 0.030(5) 0.034(4) 0.033(5) 0.002(4) 0.012(4) 0.000(3)
C18 0.027(5) 0.035(4) 0.038(5) 0.001(4) 0.012(4) 0.003(3)
C19 0.033(5) 0.040(5) 0.053(6) -0.001(4) 0.018(5) -0.005(4)
C20 0.035(5) 0.036(5) 0.045(6) 0.005(4) 0.018(5) 0.006(4)
C21 0.045(6) 0.039(5) 0.043(6) -0.005(4) 0.020(5) 0.000(4)
C22 0.028(5) 0.041(5) 0.053(6) -0.001(4) 0.017(5) 0.005(4)
C23 0.045(6) 0.039(5) 0.067(7) -0.001(5) 0.023(5) -0.008(4)
C24 0.033(5) 0.047(5) 0.063(7) -0.012(5) 0.018(5) -0.007(4)
C25 0.039(6) 0.055(6) 0.036(6) -0.002(4) 0.001(5) 0.007(4)
C26 0.087(9) 0.066(7) 0.042(7) 0.014(5) 0.009(6) -0.011(6)
C27 0.039(6) 0.074(7) 0.050(7) -0.029(6) 0.006(5) 0.004(5)
C28 0.037(6) 0.051(6) 0.090(9) -0.036(6) 0.019(6) -0.012(5)
C29 0.057(7) 0.039(5) 0.110(10) 0.010(6) 0.042(7) 0.010(5)
C30 0.030(5) 0.037(5) 0.052(6) -0.010(4) 0.008(4) 0.004(4)
C31 0.036(5) 0.040(5) 0.062(7) -0.001(5) 0.013(5) 0.007(4)
C32 0.061(7) 0.045(6) 0.098(10) -0.005(6) -0.001(7) 0.007(5)
C33 0.055(8) 0.045(6) 0.147(14) 0.036(7) -0.006(8) 0.000(5)
C34 0.091(11) 0.126(12) 0.102(12) -0.008(9) 0.034(10) 0.059(9)
C35 0.054(7) 0.057(6) 0.050(7) 0.007(5) 0.031(6) 0.003(5)
C36 0.083(8) 0.055(6) 0.047(7) 0.012(5) 0.029(6) 0.003(6)
C37 0.092(9) 0.075(7) 0.055(8) -0.011(6) 0.048(7) -0.007(6)
C38 0.062(7) 0.064(7) 0.078(8) -0.010(6) 0.045(7) 0.001(5)
C39 0.130(15) 0.166(17) 0.21(2) 0.100(16) 0.137(16) 0.076(13)
Cl1 0.373(12) 0.146(5) 0.190(7) 0.025(5) 0.074(8) 0.075(6)
Cl2 0.249(9) 0.259(8) 0.183(7) 0.043(6) 0.065(7) 0.017(7)

loop_
_atom_type_symbol
_atom_type_description
_atom_type_scat_dispersion_real
_atom_type_scat_dispersion_imag
_atom_type_scat_source
C C 0.0033 0.0016 'International Tables Vol C Tables 4.2.6.8 and 6.1.1.4'
H H 0.0000 0.0000 'International Tables Vol C Tables 4.2.6.8 and 6.1.1.4'
N N 0.0061 0.0033 'International Tables Vol C Tables 4.2.6.8 and 6.1.1.4'
O O 0.0106 0.0060 'International Tables Vol C Tables 4.2.6.8 and 6.1.1.4'
S S 0.1246 0.1234 'International Tables Vol C Tables 4.2.6.8 and 6.1.1.4'
Cl Cl 0.1484 0.1585 'International Tables Vol C Tables 4.2.6.8 and 6.1.1.4'
Co Co 0.3494 0.9721 'International Tables Vol C Tables 4.2.6.8 and 6.1.1.4'
Mo Mo -1.6832 0.6857 'International Tables Vol C Tables 4.2.6.8 and 6.1.1.4'

loop_
_geom_angle_atom_site_label_1
_geom_angle_atom_site_label_2
_geom_angle_atom_site_label_3
_geom_angle
O4 Mo O3 108.2(4)
O4 Mo O1 111.5(3)
O3 Mo O1 110.1(3)
O4 Mo O2 110.2(4)
O3 Mo O2 110.5(3)
O1 Mo O2 106.3(3)
O1 Co1 N2 156.0(3)
O1 Co1 N1 86.8(3)
N2 Co1 N1 80.1(3)
O1 Co1 N3 85.1(3)
N2 Co1 N3 78.6(3)
N1 Co1 N3 103.8(3)
O1 Co1 S2 98.88(19)
N2 Co1 S2 98.7(2)
N1 Co1 S2 165.4(2)
N3 Co1 S2 90.13(19)
O1 Co1 S1 102.35(18)
N2 Co1 S1 97.4(2)
N1 Co1 S1 88.7(2)
N3 Co1 S1 165.9(2)
S2 Co1 S1 76.95(8)
O2 Co2 N5 155.1(3)
O2 Co2 N6 86.1(3)
N5 Co2 N6 79.7(3)
O2 Co2 N4 84.9(3)
N5 Co2 N4 79.5(3)
N6 Co2 N4 105.8(2)
O2 Co2 S1 100.94(19)
N5 Co2 S1 99.04(19)
N6 Co2 S1 88.39(18)
N4 Co2 S1 165.08(17)
O2 Co2 S2 99.57(19)
N5 Co2 S2 99.38(19)
N6 Co2 S2 164.90(18)
N4 Co2 S2 88.71(17)
S1 Co2 S2 76.84(7)
C1 S1 Co2 107.9(3)
C1 S1 Co1 107.3(3)
Co2 S1 Co1 91.34(8)
C17 S2 Co1 102.7(3)
C17 S2 Co2 103.9(3)
Co1 S2 Co2 90.16(8)
Mo O1 Co1 136.5(3)
Mo O2 Co2 137.4(3)
C9 N1 C7 107.5(7)
C9 N1 C8 111.6(8)
C7 N1 C8 107.3(7)
C9 N1 Co1 103.1(5)
C7 N1 Co1 113.2(5)
C8 N1 Co1 114.0(6)
C12 N2 C10 110.9(7)
C12 N2 C11 107.6(8)
C10 N2 C11 110.6(8)
C12 N2 Co1 108.0(5)
C10 N2 Co1 108.4(5)
C11 N2 Co1 111.3(5)
C14 N3 C13 110.8(7)
C14 N3 C15 108.3(7)
C13 N3 C15 106.4(6)
C14 N3 Co1 113.6(5)
C13 N3 Co1 106.5(5)
C15 N3 Co1 111.1(5)
C24 N4 C23 110.1(7)
C24 N4 C22 108.6(6)
C23 N4 C22 107.7(7)
C24 N4 Co2 105.5(5)
C23 N4 Co2 112.4(5)
C22 N4 Co2 112.5(5)
C26 N5 C27 108.5(8)
C26 N5 C25 107.6(8)
C27 N5 C25 108.7(7)
C26 N5 Co2 113.0(6)
C27 N5 Co2 109.7(6)
C25 N5 Co2 109.2(5)
C28 N6 C29 109.7(7)
C28 N6 C30 108.4(7)
C29 N6 C30 107.2(7)
C28 N6 Co2 103.8(5)
C29 N6 Co2 114.3(6)
C30 N6 Co2 113.2(5)
C6 C1 C2 119.5(7)
C6 C1 S1 120.1(7)
C2 C1 S1 120.3(6)
C3 C2 C1 119.0(7)
C3 C2 C7 119.8(8)
C1 C2 C7 120.5(7)
C2 C3 C4 123.3(8)
C5 C4 C3 115.1(8)
C5 C4 C31 122.8(8)
C3 C4 C31 121.8(8)
C6 C5 C4 124.8(8)
C5 C6 C1 118.1(8)
C5 C6 C30 121.3(8)
C1 C6 C30 120.1(7)
N1 C7 C2 117.3(7)
N1 C9 C10 113.0(8)
N2 C10 C9 115.1(8)
N2 C12 C13 112.9(8)
C12 C13 N3 110.5(7)
C16 C15 N3 118.4(7)
C17 C16 C21 118.7(8)
C17 C16 C15 121.5(8)
C21 C16 C15 119.2(8)
C16 C17 C18 118.5(7)
C16 C17 S2 120.5(6)
C18 C17 S2 120.8(6)
C19 C18 C17 119.2(8)
C19 C18 C22 121.0(8)
C17 C18 C22 119.5(7)
C18 C19 C20 123.7(8)
C21 C20 C19 116.1(8)
C21 C20 C35 123.6(9)
C19 C20 C35 120.3(8)
C20 C21 C16 123.0(8)
N4 C22 C18 117.7(7)
N4 C24 C25 111.1(7)
N5 C25 C24 112.6(7)
N5 C27 C28 113.8(9)
N6 C28 C27 112.0(7)
N6 C30 C6 117.4(8)
C33 C31 C4 110.1(8)
C33 C31 C32 108.1(9)
C4 C31 C32 113.2(8)
C33 C31 C34 109.9(10)
C4 C31 C34 107.7(8)
C32 C31 C34 107.8(9)
C37 C35 C36 109.8(9)
C37 C35 C20 112.1(8)
C36 C35 C20 107.3(7)
C37 C35 C38 110.1(8)
C36 C35 C38 108.2(8)
C20 C35 C38 109.2(8)
Cl1 C39 Cl2 98.6(11)

loop_
_geom_bond_atom_site_label_1
_geom_bond_atom_site_label_2
_geom_bond_distance
Mo O4 1.710(7)
Mo O3 1.714(7)
Mo O1 1.756(6)
Mo O2 1.765(6)
Co1 O1 1.988(6)
Co1 N2 2.227(7)
Co1 N1 2.312(7)
Co1 N3 2.322(7)
Co1 S2 2.521(3)
Co1 S1 2.526(3)
Co2 O2 1.988(6)
Co2 N5 2.219(7)
Co2 N6 2.320(7)
Co2 N4 2.324(7)
Co2 S1 2.498(2)
Co2 S2 2.554(2)
S1 C1 1.768(8)
S2 C17 1.749(8)
N1 C9 1.457(10)
N1 C7 1.473(11)
N1 C8 1.480(12)
N2 C12 1.471(11)
N2 C10 1.484(12)
N2 C11 1.495(12)
N3 C14 1.455(12)
N3 C13 1.493(10)
N3 C15 1.502(10)
N4 C24 1.489(11)
N4 C23 1.493(10)
N4 C22 1.493(10)
N5 C26 1.469(11)
N5 C27 1.477(11)
N5 C25 1.493(11)
N6 C28 1.461(12)
N6 C29 1.475(12)
N6 C30 1.495(10)
C1 C6 1.400(11)
C1 C2 1.403(12)
C2 C3 1.381(11)
C2 C7 1.501(10)
C3 C4 1.392(11)
C4 C5 1.382(12)
C4 C31 1.523(11)
C5 C6 1.376(11)
C6 C30 1.503(12)
C9 C10 1.490(15)
C12 C13 1.475(13)
C15 C16 1.483(11)
C16 C17 1.393(11)
C16 C21 1.411(12)
C17 C18 1.417(11)
C18 C19 1.371(11)
C18 C22 1.504(12)
C19 C20 1.384(12)
C20 C21 1.378(11)
C20 C35 1.530(12)
C24 C25 1.501(13)
C27 C28 1.513(14)
C31 C33 1.478(13)
C31 C32 1.526(14)
C31 C34 1.541(15)
C35 C37 1.521(14)
C35 C36 1.526(12)
C35 C38 1.541(14)
C39 Cl1 1.814(16)
C39 Cl2 1.876(17)
